data_4036690
loop_
_publ_author_name
'Golten, Samuel'
'Fontenelle, Cl\'ement Q'
'Timofte, Roxana S.'
'Bailac, Laura'
'Light, Mark'
'Sebban, Muriel'
'Oulyadi, Hassan'
'Linclau, Bruno'

_publ_section_title
;
 Enantioselective Synthesis of Dideoxy-tetrafluorinated Hexoses.
;
_journal_issue 11
_journal_name_full 'The Journal of organic chemistry'
_journal_page_first 4434
_journal_page_last 4453
_journal_paper_doi 10.1021/acs.joc.6b00302
_journal_volume 81
_journal_year 2016
_chemical_compound_source 'Clement Fontenelle'
_chemical_formula_sum 'C15 H11 Br F4 O2'
_chemical_formula_weight 379.15
_space_group_crystal_system monoclinic
_space_group_IT_number 14
_space_group_name_Hall '-P 2yn'
_space_group_name_H-M_alt 'P 1 21/n 1'
_atom_sites_solution_hydrogens geom
_audit_creation_method SHELXL-2013
_cell_angle_alpha 90
_cell_angle_beta 99.679(2)
_cell_angle_gamma 90
_cell_formula_units_Z 4
_cell_length_a 9.2027(12)
_cell_length_b 5.9660(6)
_cell_length_c 25.780(3)
_cell_measurement_reflns_used 7536
_cell_measurement_temperature 100(2)
_cell_measurement_theta_max 34.8
_cell_measurement_theta_min 3.0
_cell_volume 1395.3(3)
_computing_cell_refinement
;
CrystalClear-SM Expert 2.0 r7 (Rigaku, 2011)
;
_computing_data_collection
;
CrystalClear-SM Expert 2.0 r7 (Rigaku, 2011)
;
_computing_data_reduction
;
CrystalClear-SM Expert 2.0 r7 (Rigaku, 2011)
;
_computing_molecular_graphics
;
Images generated using CrystalMaker: a crystal and molecular 
structures program for Mac and Windows. CrystalMaker Software Ltd, 
Oxford, England (www.crystalmaker.com)
;
_computing_publication_material 'WINGX (Farrugia, 1998)'
_computing_structure_refinement 'SHELXL-13 (Sheldrick, 2013)'
_computing_structure_solution 'SHELXS-97 (Sheldrick, 1997)'
_diffrn_ambient_temperature 100(2)
_diffrn_detector 'CCD plate'
_diffrn_detector_area_resol_mean 28.5714
_diffrn_detector_type 'Rigaku HG Saturn724+ (2x2 bin mode)'
_diffrn_measured_fraction_theta_full 0.988
_diffrn_measured_fraction_theta_max 0.990
_diffrn_measurement_device 'four-circle \k diffractometer'
_diffrn_measurement_device_type 'Rigaku AFC12 (Right)'
_diffrn_measurement_method 'profile data from \w-scans'
_diffrn_measurement_specimen_support 'MiTeGen MicroMesh'
_diffrn_radiation_collimation 'Confocal mirrors, HF Varimax '
_diffrn_radiation_type MoK\a
_diffrn_radiation_wavelength 0.71073
_diffrn_reflns_av_R_equivalents 0.0248
_diffrn_reflns_av_unetI/netI 0.0275
_diffrn_reflns_Laue_measured_fraction_full 0.988
_diffrn_reflns_Laue_measured_fraction_max 0.990
_diffrn_reflns_limit_h_max 11
_diffrn_reflns_limit_h_min -11
_diffrn_reflns_limit_k_max 6
_diffrn_reflns_limit_k_min -7
_diffrn_reflns_limit_l_max 33
_diffrn_reflns_limit_l_min -33
_diffrn_reflns_number 10862
_diffrn_reflns_point_group_measured_fraction_full 0.988
_diffrn_reflns_point_group_measured_fraction_max 0.990
_diffrn_reflns_theta_full 25.242
_diffrn_reflns_theta_max 27.484
_diffrn_reflns_theta_min 3.002
_diffrn_source 'Rotating Anode'
_diffrn_source_current 55.0
_diffrn_source_power 2.475
_diffrn_source_voltage 45.0
_exptl_absorpt_coefficient_mu 2.996
_exptl_absorpt_correction_T_max 1.000
_exptl_absorpt_correction_T_min 0.653
_exptl_absorpt_correction_type multi-scan
_exptl_absorpt_process_details
;
Jacobson, R. (1998). REQAB. Private communication to the 
Rigaku Corporation, Tokyo, Japan.
;
_exptl_crystal_colour Colourless
_exptl_crystal_density_diffrn 1.805
_exptl_crystal_description Block
_exptl_crystal_F_000 752
_exptl_crystal_size_max 0.320
_exptl_crystal_size_mid 0.220
_exptl_crystal_size_min 0.050
_refine_diff_density_max 0.920
_refine_diff_density_min -0.673
_refine_diff_density_rms 0.073
_refine_ls_extinction_method none
_refine_ls_goodness_of_fit_ref 1.035
_refine_ls_hydrogen_treatment constr
_refine_ls_matrix_type full
_refine_ls_number_parameters 199
_refine_ls_number_reflns 3170
_refine_ls_number_restraints 0
_refine_ls_restrained_S_all 1.035
_refine_ls_R_factor_all 0.0318
_refine_ls_R_factor_gt 0.0295
_refine_ls_shift/su_max 0.001
_refine_ls_shift/su_mean 0.000
_refine_ls_structure_factor_coef Fsqd
_refine_ls_weighting_details 'w=1/[\s^2^(Fo^2^)+(0.0447P)^2^+0.8667P] where P=(Fo^2^+2Fc^2^)/3'
_refine_ls_weighting_scheme calc
_refine_ls_wR_factor_gt 0.0767
_refine_ls_wR_factor_ref 0.0782
_reflns_Friedel_coverage 0.000
_reflns_number_gt 2968
_reflns_number_total 3170
_reflns_threshold_expression 'I > 2\s(I)'
_cod_data_source_file jo6b00302_si_001.cif
_cod_data_source_block Compound_trans-73
_cod_depositor_comments
;
The following automatic conversions were performed:

data item '_exptl_absorpt_correction_type' value 'Multi-scan' was
changed to 'multi-scan' in accordance with the
/home/saulius/struct/COD-crude-data/automatic-downloads/DataCite-retrospective/ACS/depositions/lib/dictionaries/cif_core.dic
dictionary named 'cif_core.dic' version 2.4.2 last updated on
2011-04-26.

Automatic conversion script
Id: cif_fix_values 6909 2019-04-08 15:41:33Z antanas 
;
_cod_original_cell_volume 1395.2(3)
_cod_original_sg_symbol_H-M 'P 21/n'
_cod_database_code 4036690
_shelx_space_group_comment
;
The symmetry employed for this shelxl refinement is uniquely defined
by the following loop, which should always be used as a source of
symmetry information in preference to the above space-group names.
They are only intended as comments.
;
_shelx_estimated_absorpt_t_min 0.447
_shelx_estimated_absorpt_t_max 0.865
_shelxl_version_number 2013-3

loop_
_space_group_symop_operation_xyz
'x, y, z'
'-x+1/2, y+1/2, -z+1/2'
'-x, -y, -z'
'x-1/2, -y-1/2, z-1/2'

loop_
_atom_site_label
_atom_site_type_symbol
_atom_site_fract_x
_atom_site_fract_y
_atom_site_fract_z
_atom_site_U_iso_or_equiv
_atom_site_adp_type
_atom_site_occupancy
_atom_site_site_symmetry_order
_atom_site_calc_flag
_atom_site_refinement_flags_posn
_atom_site_refinement_flags_adp
Br1 Br 0.18610(2) 0.84638(3) 0.03049(2) 0.02491(9) Uani 1 1 d . .
F1 F 0.34408(14) 0.5849(2) -0.09450(5) 0.0243(3) Uani 1 1 d . .
F2 F 0.45671(12) 0.7548(2) -0.02378(5) 0.0213(3) Uani 1 1 d . .
F3 F 0.08025(14) 0.6345(2) -0.05998(5) 0.0281(3) Uani 1 1 d . .
F4 F 0.24907(14) 0.4499(2) -0.00882(5) 0.0267(3) Uani 1 1 d . .
O1 O 0.35660(15) 1.1472(2) -0.15866(5) 0.0178(3) Uani 1 1 d . .
O2 O 0.17678(14) 0.9622(2) -0.12631(5) 0.0202(3) Uani 1 1 d . .
C1 C 0.0697(2) 1.3533(3) -0.19623(8) 0.0169(4) Uani 1 1 d . .
H1 H 0.1149 1.4182 -0.1639 0.020 Uiso 1 1 calc R U
C2 C -0.0398(2) 1.4665(3) -0.22840(8) 0.0166(4) Uani 1 1 d . .
H2 H -0.0692 1.6105 -0.2183 0.020 Uiso 1 1 calc R U
C3 C -0.1099(2) 1.3709(3) -0.27669(7) 0.0140(3) Uani 1 1 d . .
C4 C -0.2303(2) 1.4780(3) -0.30918(8) 0.0169(4) Uani 1 1 d . .
H4 H -0.2619 1.6216 -0.2997 0.020 Uiso 1 1 calc R U
C5 C -0.3009(2) 1.3756(3) -0.35399(8) 0.0183(4) Uani 1 1 d . .
H5 H -0.3835 1.4463 -0.3746 0.022 Uiso 1 1 calc R U
C6 C -0.2518(2) 1.1657(3) -0.36974(8) 0.0183(4) Uani 1 1 d . .
H6 H -0.2998 1.0981 -0.4014 0.022 Uiso 1 1 calc R U
C7 C -0.1351(2) 1.0591(3) -0.33945(7) 0.0165(4) Uani 1 1 d . .
H7 H -0.1025 0.9185 -0.3504 0.020 Uiso 1 1 calc R U
C8 C -0.0628(2) 1.1573(3) -0.29192(7) 0.0138(4) Uani 1 1 d . .
C9 C 0.0529(2) 1.0448(3) -0.25808(7) 0.0150(3) Uani 1 1 d . .
H9 H 0.0867 0.9034 -0.2681 0.018 Uiso 1 1 calc R U
C10 C 0.1157(2) 1.1391(3) -0.21123(7) 0.0146(4) Uani 1 1 d . .
C11 C 0.2309(2) 1.0124(3) -0.17442(7) 0.0164(4) Uani 1 1 d . .
H11 H 0.2584 0.8714 -0.1914 0.020 Uiso 1 1 calc R U
C12 C 0.4289(2) 1.0504(3) -0.11059(8) 0.0188(4) Uani 1 1 d . .
H12A H 0.4901 1.1625 -0.0885 0.023 Uiso 1 1 calc R U
H12B H 0.4918 0.9224 -0.1172 0.023 Uiso 1 1 calc R U
C13 C 0.2985(2) 0.9724(3) -0.08457(7) 0.0163(4) Uani 1 1 d . .
H13 H 0.2788 1.0855 -0.0580 0.020 Uiso 1 1 calc R U
C14 C 0.3272(2) 0.7441(3) -0.05844(7) 0.0164(4) Uani 1 1 d . .
C15 C 0.2098(2) 0.6558(3) -0.02785(8) 0.0179(4) Uani 1 1 d . .

loop_
_atom_site_aniso_label
_atom_site_aniso_U_11
_atom_site_aniso_U_22
_atom_site_aniso_U_33
_atom_site_aniso_U_23
_atom_site_aniso_U_13
_atom_site_aniso_U_12
Br1 0.02938(13) 0.02647(14) 0.02061(12) 0.00006(7) 0.00916(8) 0.00356(8)
F1 0.0318(6) 0.0187(6) 0.0228(6) -0.0063(5) 0.0063(5) 0.0027(5)
F2 0.0144(5) 0.0259(6) 0.0209(6) 0.0028(5) -0.0045(4) 0.0020(4)
F3 0.0193(6) 0.0397(8) 0.0220(6) 0.0066(5) -0.0060(5) -0.0112(5)
F4 0.0357(7) 0.0173(6) 0.0269(6) 0.0053(5) 0.0042(5) 0.0022(5)
O1 0.0139(6) 0.0220(7) 0.0167(7) 0.0041(5) 0.0004(5) -0.0029(5)
O2 0.0129(6) 0.0298(8) 0.0167(7) 0.0089(6) -0.0008(5) -0.0024(5)
C1 0.0199(9) 0.0169(9) 0.0135(8) -0.0018(6) 0.0019(7) -0.0022(7)
C2 0.0209(9) 0.0126(8) 0.0175(9) -0.0016(7) 0.0067(7) 0.0002(7)
C3 0.0145(8) 0.0143(8) 0.0145(8) 0.0023(6) 0.0060(7) -0.0003(6)
C4 0.0172(9) 0.0166(9) 0.0185(9) 0.0046(7) 0.0078(7) 0.0029(7)
C5 0.0134(8) 0.0250(10) 0.0173(9) 0.0069(7) 0.0050(7) 0.0026(7)
C6 0.0159(9) 0.0251(10) 0.0140(9) -0.0010(7) 0.0027(7) -0.0029(7)
C7 0.0175(9) 0.0169(9) 0.0160(9) -0.0013(7) 0.0049(7) -0.0005(7)
C8 0.0134(8) 0.0144(9) 0.0145(8) 0.0012(6) 0.0047(7) 0.0002(6)
C9 0.0162(8) 0.0140(9) 0.0155(8) 0.0001(7) 0.0043(7) 0.0004(6)
C10 0.0137(8) 0.0159(9) 0.0142(8) 0.0017(6) 0.0025(7) -0.0003(6)
C11 0.0160(8) 0.0173(9) 0.0151(8) 0.0014(7) 0.0006(7) -0.0008(7)
C12 0.0137(8) 0.0236(10) 0.0179(9) 0.0024(7) -0.0007(7) -0.0002(7)
C13 0.0161(8) 0.0182(9) 0.0139(8) 0.0013(7) 0.0007(7) 0.0007(7)
C14 0.0157(8) 0.0178(9) 0.0137(8) -0.0021(7) -0.0029(7) 0.0012(7)
C15 0.0186(9) 0.0179(9) 0.0157(9) 0.0012(7) -0.0021(7) -0.0007(7)

loop_
_atom_type_symbol
_atom_type_description
_atom_type_scat_dispersion_real
_atom_type_scat_dispersion_imag
_atom_type_scat_source
C C 0.0033 0.0016 'International Tables Vol C Tables 4.2.6.8 and 6.1.1.4'
H H 0.0000 0.0000 'International Tables Vol C Tables 4.2.6.8 and 6.1.1.4'
O O 0.0106 0.0060 'International Tables Vol C Tables 4.2.6.8 and 6.1.1.4'
F F 0.0171 0.0103 'International Tables Vol C Tables 4.2.6.8 and 6.1.1.4'
Br Br -0.2901 2.4595 'International Tables Vol C Tables 4.2.6.8 and 6.1.1.4'

loop_
_geom_angle_atom_site_label_1
_geom_angle_atom_site_label_2
_geom_angle_atom_site_label_3
_geom_angle
C11 O1 C12 105.04(14)
C13 O2 C11 107.50(14)
C2 C1 C10 120.09(17)
C1 C2 C3 120.75(17)
C2 C3 C8 119.14(17)
C2 C3 C4 121.95(17)
C8 C3 C4 118.86(17)
C5 C4 C3 120.54(18)
C4 C5 C6 120.53(17)
C7 C6 C5 120.25(18)
C6 C7 C8 120.56(18)
C7 C8 C3 119.21(17)
C7 C8 C9 121.86(17)
C3 C8 C9 118.90(17)
C10 C9 C8 120.51(17)
C9 C10 C1 120.58(17)
C9 C10 C11 119.93(17)
C1 C10 C11 119.45(16)
O1 C11 O2 104.78(14)
O1 C11 C10 110.63(15)
O2 C11 C10 109.76(15)
O1 C12 C13 102.49(14)
O2 C13 C14 110.73(15)
O2 C13 C12 104.84(15)
C14 C13 C12 111.85(15)
F1 C14 F2 107.05(15)
F1 C14 C13 110.76(15)
F2 C14 C13 108.40(15)
F1 C14 C15 106.46(15)
F2 C14 C15 106.99(15)
C13 C14 C15 116.72(16)
F3 C15 F4 107.14(15)
F3 C15 C14 110.21(16)
F4 C15 C14 109.33(16)
F3 C15 Br1 109.45(14)
F4 C15 Br1 108.19(13)
C14 C15 Br1 112.36(12)

loop_
_geom_bond_atom_site_label_1
_geom_bond_atom_site_label_2
_geom_bond_distance
Br1 C15 1.927(2)
F1 C14 1.356(2)
F2 C14 1.365(2)
F3 C15 1.339(2)
F4 C15 1.349(2)
O1 C11 1.412(2)
O1 C12 1.427(2)
O2 C13 1.418(2)
O2 C11 1.444(2)
C1 C2 1.371(3)
C1 C10 1.420(3)
C2 C3 1.421(3)
C3 C8 1.423(2)
C3 C4 1.423(2)
C4 C5 1.370(3)
C5 C6 1.414(3)
C6 C7 1.373(3)
C7 C8 1.419(3)
C8 C9 1.426(2)
C9 C10 1.369(3)
C10 C11 1.502(2)
C12 C13 1.542(3)
C13 C14 1.523(3)
C14 C15 1.534(3)

loop_
_geom_hbond_atom_site_label_D
_geom_hbond_atom_site_label_H
_geom_hbond_atom_site_label_A
_geom_hbond_distance_DH
_geom_hbond_distance_HA
_geom_hbond_distance_DA
_geom_hbond_angle_DHA
_geom_hbond_site_symmetry_A
C12 H12A Br1 0.99 3.10 3.8385(18) 132.3 3_675
C13 H13 F4 1.00 2.55 3.526(2) 164.0 1_565
